data_2232374
loop_
_publ_author_name
'Blagus, Anita'
'Kaitner, Branko'

_publ_section_title
;
 1-[(4-{[(2-Oxo-1,2-dihydronaphthalen-1-ylidene)methyl]amino}anilino)methylidene]naphthalen-2(1<i>H</i>)-one
 dihydrate
;
_journal_coeditor_code KP2357
_journal_issue 11
_journal_name_full 'Acta Crystallographica Section E'
_journal_page_first o2958
_journal_page_last o2959
_journal_paper_doi 10.1107/S1600536811041870
_journal_volume 67
_journal_year 2011
_chemical_formula_iupac 'C28 H20 N2 O2, 2H2 O'
_chemical_formula_moiety 'C28 H20 N2 O2, 2(H2 O)'
_chemical_formula_sum 'C28 H24 N2 O4'
_chemical_formula_weight 452.49
_chemical_name_systematic
;
1-[(4-{[(2-Oxo-1,2-dihydronaphthalen-1-
ylidene)methyl]amino}anilino)methylidene]naphthalen-2(1<i>H</i>)-one dihydrate
;
_space_group_IT_number 14
_symmetry_cell_setting monoclinic
_symmetry_space_group_name_Hall '-P 2ybc'
_symmetry_space_group_name_H-M 'P 1 21/c 1'
_atom_sites_solution_hydrogens geom
_atom_sites_solution_primary direct
_atom_sites_solution_secondary difmap
_audit_creation_method SHELXL-97
_cell_angle_alpha 90.00
_cell_angle_beta 116.300(10)
_cell_angle_gamma 90.00
_cell_formula_units_Z 2
_cell_length_a 17.4222(11)
_cell_length_b 4.4686(5)
_cell_length_c 15.9374(10)
_cell_measurement_reflns_used 2423
_cell_measurement_temperature 298(2)
_cell_measurement_theta_max 27
_cell_measurement_theta_min 4
_cell_volume 1112.34(19)
_computing_cell_refinement
;
CrysAlis RED (Oxford Diffraction, 2003)
;
_computing_data_collection
;
CrysAlis CCD (Oxford Diffraction, 2003)
;
_computing_data_reduction
;
CrysAlis RED (Oxford Diffraction, 2003)
;
_computing_molecular_graphics 'ORTEP-3 (Farrugia, 1997)'
_computing_publication_material
;
WinGX (Farrugia, 1999), PARST97 (Nardelli, 1995) and Mercury
(Macrae <i>et al.</i>,
2006)
;
_computing_structure_refinement 'SHELXL97 (Sheldrick, 2008)'
_computing_structure_solution 'SHELXS97 (Sheldrick, 2008)'
_diffrn_ambient_temperature 298(2)
_diffrn_measured_fraction_theta_full 0.997
_diffrn_measured_fraction_theta_max 0.997
_diffrn_measurement_device_type
;
Oxford Diffraction Xcalibur CCD
;
_diffrn_measurement_method \w
_diffrn_radiation_monochromator graphite
_diffrn_radiation_source 'fine-focus sealed tube'
_diffrn_radiation_type MoK\a
_diffrn_radiation_wavelength 0.71073
_diffrn_reflns_av_R_equivalents 0.0542
_diffrn_reflns_av_sigmaI/netI 0.0479
_diffrn_reflns_limit_h_max 21
_diffrn_reflns_limit_h_min -22
_diffrn_reflns_limit_k_max 5
_diffrn_reflns_limit_k_min -5
_diffrn_reflns_limit_l_max 20
_diffrn_reflns_limit_l_min -20
_diffrn_reflns_number 14006
_diffrn_reflns_theta_full 27.00
_diffrn_reflns_theta_max 27.00
_diffrn_reflns_theta_min 3.91
_diffrn_standards_number 2
_exptl_absorpt_coefficient_mu 0.091
_exptl_absorpt_correction_type none
_exptl_crystal_colour green
_exptl_crystal_density_diffrn 1.351
_exptl_crystal_density_method 'not measured'
_exptl_crystal_description prism
_exptl_crystal_F_000 476
_exptl_crystal_size_max 0.5
_exptl_crystal_size_mid 0.2
_exptl_crystal_size_min 0.1
_refine_diff_density_max 0.195
_refine_diff_density_min -0.274
_refine_ls_extinction_method none
_refine_ls_goodness_of_fit_ref 1.047
_refine_ls_hydrogen_treatment mixed
_refine_ls_matrix_type full
_refine_ls_number_parameters 160
_refine_ls_number_reflns 2423
_refine_ls_number_restraints 3
_refine_ls_restrained_S_all 1.048
_refine_ls_R_factor_all 0.1132
_refine_ls_R_factor_gt 0.0613
_refine_ls_shift/su_max 0.009
_refine_ls_shift/su_mean 0.000
_refine_ls_structure_factor_coef Fsqd
_refine_ls_weighting_details 'calc w=1/[\s^2^(Fo^2^)+(0.0914P)^2^+0.2128P] where P=(Fo^2^+2Fc^2^)/3'
_refine_ls_weighting_scheme calc
_refine_ls_wR_factor_gt 0.1597
_refine_ls_wR_factor_ref 0.1900
_reflns_number_gt 1351
_reflns_number_total 2423
_reflns_threshold_expression I>2sigma(I)
_cod_data_source_file kp2357.cif
_cod_data_source_block I
_cod_original_cell_volume 1112.3(2)
_cod_original_sg_symbol_H-M 'P 21/c'
_cod_database_code 2232374
_cod_database_fobs_code 2232374

loop_
_symmetry_equiv_pos_as_xyz
'x, y, z'
'-x, y+1/2, -z+1/2'
'-x, -y, -z'
'x, -y-1/2, z-1/2'

loop_
_atom_site_type_symbol
_atom_site_label
_atom_site_fract_x
_atom_site_fract_y
_atom_site_fract_z
_atom_site_U_iso_or_equiv
_atom_site_adp_type
_atom_site_calc_flag
_atom_site_refinement_flags
_atom_site_occupancy
_atom_site_symmetry_multiplicity
O O1 0.19806(12) 0.2820(4) 0.25053(12) 0.0537(6) Uani d . 1 1
N N1 0.12888(13) 0.5855(4) 0.09888(14) 0.0420(5) Uani d . 1 1
H H1 0.1321 0.5349 0.1524 0.050 Uiso calc R 1 1
C C1 0.24546(15) 0.2518(5) 0.13184(17) 0.0383(6) Uani d . 1 1
C C2 0.25000(16) 0.1743(5) 0.22164(17) 0.0416(6) Uani d . 1 1
C C3 0.31492(17) -0.0329(6) 0.27967(18) 0.0486(7) Uani d . 1 1
H H3 0.3186 -0.0853 0.3378 0.058 Uiso calc R 1 1
C C4 0.37040(18) -0.1525(6) 0.25139(19) 0.0495(7) Uani d . 1 1
H H4 0.4116 -0.2855 0.2910 0.059 Uiso calc R 1 1
C C5 0.36876(15) -0.0839(5) 0.16289(18) 0.0427(6) Uani d . 1 1
C C6 0.42800(18) -0.2111(6) 0.1358(2) 0.0527(7) Uani d . 1 1
H H6 0.4696 -0.3410 0.1764 0.063 Uiso calc R 1 1
C C7 0.42563(19) -0.1479(7) 0.0517(2) 0.0583(8) Uani d . 1 1
H H7 0.4654 -0.2326 0.0345 0.070 Uiso calc R 1 1
C C8 0.36356(19) 0.0436(6) -0.0084(2) 0.0568(8) Uani d . 1 1
H H8 0.3616 0.0850 -0.0665 0.068 Uiso calc R 1 1
C C9 0.30524(18) 0.1733(6) 0.01493(19) 0.0498(7) Uani d . 1 1
H H9 0.2643 0.3014 -0.0274 0.060 Uiso calc R 1 1
C C10 0.30542(15) 0.1174(5) 0.10235(17) 0.0387(6) Uani d . 1 1
C C11 0.18466(15) 0.4573(5) 0.07490(17) 0.0399(6) Uani d . 1 1
H H11 0.1832 0.5066 0.0175 0.048 Uiso calc R 1 1
C C12 0.06465(15) 0.7953(5) 0.04716(18) 0.0396(6) Uani d . 1 1
C C13 0.05037(17) 0.8940(6) -0.04079(19) 0.0466(7) Uani d . 1 1
H H13 0.0838 0.8227 -0.0685 0.056 Uiso calc R 1 1
C C14 -0.01402(16) 1.0993(6) -0.08723(18) 0.0450(6) Uani d . 1 1
H H14 -0.0233 1.1673 -0.1461 0.054 Uiso calc R 1 1
O O1W 0.1500(2) 0.8211(6) 0.3392(2) 0.0919(9) Uani d D 1 1
H H1A 0.160(3) 0.978(4) 0.317(3) 0.110 Uiso d D 1 1
H H1B 0.170(3) 0.687(5) 0.318(3) 0.110 Uiso d D 1 1

loop_
_atom_site_aniso_label
_atom_site_aniso_U_11
_atom_site_aniso_U_22
_atom_site_aniso_U_33
_atom_site_aniso_U_12
_atom_site_aniso_U_13
_atom_site_aniso_U_23
O1 0.0561(12) 0.0580(12) 0.0539(12) 0.0074(10) 0.0306(10) 0.0081(9)
N1 0.0396(12) 0.0385(11) 0.0463(12) 0.0040(10) 0.0177(10) 0.0037(10)
C1 0.0330(13) 0.0333(12) 0.0435(14) -0.0026(11) 0.0122(11) -0.0004(11)
C2 0.0396(14) 0.0392(14) 0.0462(15) -0.0029(12) 0.0193(13) 0.0003(12)
C3 0.0490(16) 0.0481(15) 0.0434(15) 0.0008(13) 0.0156(13) 0.0080(12)
C4 0.0414(15) 0.0442(15) 0.0511(16) 0.0031(13) 0.0097(13) 0.0079(13)
C5 0.0323(13) 0.0402(13) 0.0495(15) -0.0007(11) 0.0124(12) -0.0009(12)
C6 0.0394(15) 0.0461(16) 0.0653(19) 0.0066(12) 0.0166(14) 0.0016(14)
C7 0.0535(18) 0.0555(17) 0.074(2) 0.0034(15) 0.0361(17) -0.0068(16)
C8 0.0609(19) 0.0574(18) 0.0573(18) 0.0021(15) 0.0309(16) -0.0027(14)
C9 0.0511(17) 0.0498(16) 0.0480(16) 0.0090(13) 0.0214(14) 0.0045(12)
C10 0.0345(13) 0.0333(12) 0.0442(14) -0.0025(11) 0.0138(11) -0.0025(11)
C11 0.0373(14) 0.0352(13) 0.0449(14) -0.0005(11) 0.0162(12) -0.0029(11)
C12 0.0365(14) 0.0328(13) 0.0451(14) 0.0008(11) 0.0142(12) -0.0017(11)
C13 0.0433(15) 0.0454(14) 0.0536(16) 0.0058(13) 0.0238(13) 0.0002(13)
C14 0.0454(15) 0.0457(14) 0.0427(14) 0.0052(13) 0.0185(13) 0.0039(12)
O1W 0.113(2) 0.0952(18) 0.0958(19) 0.0004(18) 0.0719(17) 0.0129(17)

loop_
_atom_type_symbol
_atom_type_description
_atom_type_scat_dispersion_real
_atom_type_scat_dispersion_imag
_atom_type_scat_source
C C 0.0033 0.0016 'International Tables Vol C Tables 4.2.6.8 and 6.1.1.4'
H H 0.0000 0.0000 'International Tables Vol C Tables 4.2.6.8 and 6.1.1.4'
N N 0.0061 0.0033 'International Tables Vol C Tables 4.2.6.8 and 6.1.1.4'
O O 0.0106 0.0060 'International Tables Vol C Tables 4.2.6.8 and 6.1.1.4'

loop_
_geom_angle_atom_site_label_1
_geom_angle_atom_site_label_2
_geom_angle_atom_site_label_3
_geom_angle
C11 N1 C12 127.8(2)
C11 N1 H1 116.1
C12 N1 H1 116.1
C11 C1 C2 119.8(2)
C11 C1 C10 120.7(2)
C2 C1 C10 119.5(2)
O1 C2 C3 119.5(2)
O1 C2 C1 122.1(2)
C3 C2 C1 118.4(2)
C4 C3 C2 121.2(2)
C4 C3 H3 119.4
C2 C3 H3 119.4
C3 C4 C5 122.8(2)
C3 C4 H4 118.6
C5 C4 H4 118.6
C6 C5 C10 120.3(2)
C6 C5 C4 121.3(2)
C10 C5 C4 118.4(2)
C7 C6 C5 121.1(3)
C7 C6 H6 119.4
C5 C6 H6 119.4
C6 C7 C8 119.2(3)
C6 C7 H7 120.4
C8 C7 H7 120.4
C9 C8 C7 121.9(3)
C9 C8 H8 119.1
C7 C8 H8 119.1
C8 C9 C10 121.3(3)
C8 C9 H9 119.4
C10 C9 H9 119.4
C9 C10 C5 116.3(2)
C9 C10 C1 123.9(2)
C5 C10 C1 119.8(2)
N1 C11 C1 122.8(2)
N1 C11 H11 118.6
C1 C11 H11 118.6
C13 C12 N1 122.9(2)
C12 C13 C14 119.5(2)
C12 C13 H13 120.2
C14 C13 H13 120.2
C13 C14 H14 119.6
H1A O1W H1B 103(2)

loop_
_geom_bond_atom_site_label_1
_geom_bond_atom_site_label_2
_geom_bond_distance
O1 C2 1.277(3)
N1 C11 1.322(3)
N1 C12 1.412(3)
N1 H1 0.8600
C1 C11 1.392(3)
C1 C2 1.440(3)
C1 C10 1.452(3)
C2 C3 1.437(3)
C3 C4 1.345(4)
C3 H3 0.9300
C4 C5 1.431(4)
C4 H4 0.9300
C5 C6 1.404(4)
C5 C10 1.419(3)
C6 C7 1.353(4)
C6 H6 0.9300
C7 C8 1.378(4)
C7 H7 0.9300
C8 C9 1.357(4)
C8 H8 0.9300
C9 C10 1.414(4)
C9 H9 0.9300
C11 H11 0.9300
C12 C13 1.383(4)
C13 C14 1.383(4)
C13 H13 0.9300
C14 H14 0.9300
O1W H1A 0.836(10)
O1W H1B 0.831(10)

loop_
_geom_hbond_atom_site_label_D
_geom_hbond_atom_site_label_H
_geom_hbond_atom_site_label_A
_geom_hbond_site_symmetry_A
_geom_hbond_distance_DH
_geom_hbond_distance_HA
_geom_hbond_distance_DA
_geom_hbond_angle_DHA
_geom_hbond_publ_flag
N1 H1 O1 . 0.86 1.86 2.560(3) 138 yes
O1W H1B O1 . 0.83 2.27 3.090(4) 169 yes
O1W H1A O1 1_565 0.84 2.01 2.826(4) 165 yes
C13 H13 O1W 4_575 0.93 2.33 3.247(5) 170 yes

loop_
_geom_torsion_atom_site_label_1
_geom_torsion_atom_site_label_2
_geom_torsion_atom_site_label_3
_geom_torsion_atom_site_label_4
_geom_torsion
C11 C1 C2 O1 2.0(4)
C10 C1 C2 O1 -178.9(2)
C11 C1 C2 C3 -178.5(2)
C10 C1 C2 C3 0.6(3)
O1 C2 C3 C4 179.6(2)
C1 C2 C3 C4 0.0(4)
C2 C3 C4 C5 -0.1(4)
C3 C4 C5 C6 179.6(3)
C3 C4 C5 C10 -0.5(4)
C10 C5 C6 C7 -0.7(4)
C4 C5 C6 C7 179.3(3)
C5 C6 C7 C8 -0.3(4)
C6 C7 C8 C9 0.7(4)
C7 C8 C9 C10 -0.1(4)
C8 C9 C10 C5 -0.9(4)
C8 C9 C10 C1 179.3(2)
C6 C5 C10 C9 1.3(4)
C4 C5 C10 C9 -178.7(2)
C6 C5 C10 C1 -178.9(2)
C4 C5 C10 C1 1.1(3)
C11 C1 C10 C9 -2.3(4)
C2 C1 C10 C9 178.6(2)
C11 C1 C10 C5 177.9(2)
C2 C1 C10 C5 -1.2(3)
C12 N1 C11 C1 -179.9(2)
C2 C1 C11 N1 -0.9(3)
C10 C1 C11 N1 -179.9(2)
C11 N1 C12 C13 1.3(4)
N1 C12 C13 C14 179.8(2)
